data_4127092
loop_
_publ_author_name
'Robinson, Emily E.'
'Thomson, Regan J.'

_publ_section_title
;
 A Strategy for the Convergent and Stereoselective Assembly of Polycyclic
 Molecules.
;
_journal_name_full 'Journal of the American Chemical Society'
_journal_paper_doi 10.1021/jacs.7b13234
_journal_year 2018
_chemical_absolute_configuration rm
_chemical_formula_moiety '4(C16 H18 O2)'
_chemical_formula_sum 'C64 H72 O8'
_chemical_formula_weight 969.21
_chemical_name_systematic
;
 ?
;
_space_group_crystal_system orthorhombic
_space_group_IT_number 19
_space_group_name_Hall 'P 2ac 2ab'
_space_group_name_H-M_alt 'P 21 21 21'
_symmetry_space_group_name_Hall 'P 2ac 2ab'
_symmetry_space_group_name_H-M 'P 21 21 21'
_atom_sites_solution_hydrogens mixed
_atom_sites_solution_primary iterative
_audit_creation_date 2015-03-09
_audit_creation_method
;
Olex2 1.2
(compiled 2015.01.06 svn.r3119 for OlexSys, GUI svn.r4979)
;
_cell_angle_alpha 90
_cell_angle_beta 90
_cell_angle_gamma 90
_cell_formula_units_Z 1
_cell_length_a 6.9791(4)
_cell_length_b 10.6982(6)
_cell_length_c 17.2052(9)
_cell_measurement_reflns_used 6216
_cell_measurement_temperature 100(2)
_cell_measurement_theta_max 65.06
_cell_measurement_theta_min 4.87
_cell_volume 1284.61(12)
_computing_cell_refinement 'SAINT v8.34A (Bruker, 2013)'
_computing_data_reduction 'SAINT v8.34A (Bruker, 2013)'
_computing_molecular_graphics 'Olex2 (Dolomanov et al., 2009)'
_computing_publication_material 'Olex2 (Dolomanov et al., 2009)'
_computing_structure_refinement 'XL (Sheldrick, 2008)'
_computing_structure_solution 'olex2.solve (Bourhis et al., 2015)'
_diffrn_ambient_temperature 99.97
_diffrn_measured_fraction_theta_full 0.945
_diffrn_measured_fraction_theta_max 0.999
_diffrn_measurement_device_type 'Bruker APEX-II CCD'
_diffrn_measurement_method '\f and \w scans'
_diffrn_radiation_type CuK\a
_diffrn_radiation_wavelength 1.54184
_diffrn_reflns_av_R_equivalents 0.0586
_diffrn_reflns_av_unetI/netI 0.0415
_diffrn_reflns_Laue_measured_fraction_full 0.945
_diffrn_reflns_Laue_measured_fraction_max 0.999
_diffrn_reflns_limit_h_max 8
_diffrn_reflns_limit_h_min -8
_diffrn_reflns_limit_k_max 12
_diffrn_reflns_limit_k_min -12
_diffrn_reflns_limit_l_max 20
_diffrn_reflns_limit_l_min -17
_diffrn_reflns_number 12277
_diffrn_reflns_point_group_measured_fraction_full 0.940
_diffrn_reflns_point_group_measured_fraction_max 0.995
_diffrn_reflns_theta_full 67.684
_diffrn_reflns_theta_max 65.060
_diffrn_reflns_theta_min 4.868
_diffrn_standards_number 0
_exptl_absorpt_coefficient_mu 0.641
_exptl_absorpt_correction_type none
_exptl_crystal_colour colourless
_exptl_crystal_density_diffrn 1.253
_exptl_crystal_description block
_exptl_crystal_F_000 520
_exptl_crystal_size_max 0.094
_exptl_crystal_size_mid 0.057
_exptl_crystal_size_min 0.047
_refine_diff_density_max 0.125
_refine_diff_density_min -0.160
_refine_diff_density_rms 0.031
_refine_ls_abs_structure_details
;
 Flack x determined using 735 quotients [(I+)-(I-)]/[(I+)+(I-)]
 (Parsons, Flack and Wagner, Acta Cryst. B69 (2013) 249-259).
;
_refine_ls_abs_structure_Flack -0.16(14)
_refine_ls_extinction_method none
_refine_ls_goodness_of_fit_ref 0.980
_refine_ls_hydrogen_treatment mixed
_refine_ls_matrix_type full
_refine_ls_number_parameters 169
_refine_ls_number_reflns 2181
_refine_ls_number_restraints 0
_refine_ls_restrained_S_all 0.980
_refine_ls_R_factor_all 0.0387
_refine_ls_R_factor_gt 0.0302
_refine_ls_shift/su_max 0.000
_refine_ls_shift/su_mean 0.000
_refine_ls_structure_factor_coef Fsqd
_refine_ls_weighting_details 'w=1/[\s^2^(Fo^2^)+(0.0340P)^2^] where P=(Fo^2^+2Fc^2^)/3'
_refine_ls_weighting_scheme calc
_refine_ls_wR_factor_gt 0.0629
_refine_ls_wR_factor_ref 0.0653
_reflns_Friedel_coverage 0.691
_reflns_Friedel_fraction_full 0.933
_reflns_Friedel_fraction_max 0.990
_reflns_number_gt 1897
_reflns_number_total 2181
_reflns_threshold_expression 'I > 2\s(I)'
_cod_data_source_file ja7b13234_si_003.cif
_cod_data_source_block cu_cx0316_0m
_cod_database_code 4127092
_shelxl_version_number 2014-3
_shelx_space_group_comment
;
The symmetry employed for this shelxl refinement is uniquely defined
by the following loop, which should always be used as a source of
symmetry information in preference to the above space-group names.
They are only intended as comments.
;
_shelx_estimated_absorpt_t_max 0.971
_shelx_estimated_absorpt_t_min 0.942
_olex2_refinement_description
;
1. Fixed Uiso
 At 1.2 times of:
  All C(H) groups, All C(H,H) groups
 At 1.5 times of:
  All C(H,H,H) groups
2.a Ternary CH refined with riding coordinates:
 C2(H2), C9(H9), C12(H12)
2.b Secondary CH2 refined with riding coordinates:
 C8(H8A,H8B), C13(H13A,H13B)
2.c Aromatic/amide H refined with riding coordinates:
 C7(H7), C10(H10), C11(H11), C14(H14)
2.d Idealised Me refined as rotating group:
 C6(H6A,H6B,H6C), C16(H16A,H16B,H16C)
;
_olex2_submission_original_sample_id ER-3-041
_olex2_submission_special_instructions 'No special instructions were received'

loop_
_space_group_symop_operation_xyz
'x, y, z'
'-x+1/2, -y, z+1/2'
'x+1/2, -y+1/2, -z'
'-x, y+1/2, -z+1/2'

loop_
_atom_site_label
_atom_site_type_symbol
_atom_site_fract_x
_atom_site_fract_y
_atom_site_fract_z
_atom_site_U_iso_or_equiv
_atom_site_adp_type
_atom_site_occupancy
_atom_site_site_symmetry_order
_atom_site_calc_flag
_atom_site_refinement_flags_posn
O1 O 0.7020(2) 0.50310(14) 0.40240(8) 0.0244(4) Uani 1 1 d .
O2 O 0.7343(2) 0.38440(13) 0.24854(9) 0.0245(4) Uani 1 1 d .
C1 C 0.5315(3) 0.4810(2) 0.39469(12) 0.0187(5) Uani 1 1 d .
C2 C 0.4542(3) 0.3563(2) 0.36646(12) 0.0173(5) Uani 1 1 d .
H2 H 0.3853 0.3712 0.3163 0.021 Uiso 1 1 calc R
C3 C 0.6076(3) 0.2573(2) 0.35204(12) 0.0170(5) Uani 1 1 d .
H3 H 0.685(3) 0.2506(19) 0.4001(12) 0.016(6) Uiso 1 1 d .
C4 C 0.7427(3) 0.2870(2) 0.28533(13) 0.0184(5) Uani 1 1 d .
C5 C 0.8828(3) 0.18673(19) 0.26594(12) 0.0194(5) Uani 1 1 d .
C6 C 1.0487(3) 0.2210(2) 0.21468(14) 0.0238(5) Uani 1 1 d .
H6A H 1.0007 0.2593 0.1667 0.036 Uiso 1 1 calc GR
H6B H 1.1219 0.1456 0.2019 0.036 Uiso 1 1 calc GR
H6C H 1.1317 0.2804 0.2420 0.036 Uiso 1 1 calc GR
C7 C 0.8556(3) 0.0712(2) 0.29336(13) 0.0214(5) Uani 1 1 d .
H7 H 0.9513 0.0103 0.2829 0.026 Uiso 1 1 calc R
C8 C 0.6838(3) 0.0315(2) 0.33955(13) 0.0223(5) Uani 1 1 d .
H8A H 0.7203 0.0217 0.3948 0.027 Uiso 1 1 calc R
H8B H 0.6379 -0.0505 0.3204 0.027 Uiso 1 1 calc R
C9 C 0.5227(3) 0.1276(2) 0.33286(13) 0.0192(5) Uani 1 1 d .
H9 H 0.4820 0.1296 0.2771 0.023 Uiso 1 1 calc R
C10 C 0.3486(3) 0.0964(2) 0.38013(13) 0.0212(5) Uani 1 1 d .
H10 H 0.3061 0.0120 0.3811 0.025 Uiso 1 1 calc R
C11 C 0.2513(3) 0.1799(2) 0.42051(13) 0.0212(5) Uani 1 1 d .
H11 H 0.1397 0.1526 0.4471 0.025 Uiso 1 1 calc R
C12 C 0.3054(3) 0.3150(2) 0.42717(13) 0.0182(5) Uani 1 1 d .
H12 H 0.3654 0.3266 0.4795 0.022 Uiso 1 1 calc R
C13 C 0.1348(3) 0.4052(2) 0.42261(13) 0.0223(5) Uani 1 1 d .
H13A H 0.0646 0.3915 0.3733 0.027 Uiso 1 1 calc R
H13B H 0.0457 0.3883 0.4661 0.027 Uiso 1 1 calc R
C14 C 0.2013(3) 0.5382(2) 0.42659(12) 0.0235(5) Uani 1 1 d .
H14 H 0.1085 0.6006 0.4378 0.028 Uiso 1 1 calc R
C15 C 0.3816(3) 0.5753(2) 0.41547(12) 0.0214(5) Uani 1 1 d .
C16 C 0.4488(4) 0.7081(2) 0.42397(16) 0.0323(6) Uani 1 1 d .
H16A H 0.5472 0.7125 0.4645 0.048 Uiso 1 1 calc GR
H16B H 0.3402 0.7613 0.4384 0.048 Uiso 1 1 calc GR
H16C H 0.5027 0.7370 0.3745 0.048 Uiso 1 1 calc GR

loop_
_atom_site_aniso_label
_atom_site_aniso_U_11
_atom_site_aniso_U_22
_atom_site_aniso_U_33
_atom_site_aniso_U_23
_atom_site_aniso_U_13
_atom_site_aniso_U_12
O1 0.0164(9) 0.0231(9) 0.0339(10) -0.0016(7) -0.0003(7) -0.0022(7)
O2 0.0222(8) 0.0240(9) 0.0272(9) 0.0068(7) 0.0044(7) 0.0030(7)
C1 0.0213(13) 0.0209(12) 0.0139(12) 0.0048(9) 0.0001(9) -0.0003(10)
C2 0.0134(11) 0.0206(12) 0.0180(12) 0.0009(9) -0.0003(9) 0.0022(9)
C3 0.0123(11) 0.0185(12) 0.0201(13) 0.0001(9) -0.0021(10) -0.0006(9)
C4 0.0142(12) 0.0224(13) 0.0186(12) -0.0011(10) -0.0026(9) -0.0031(10)
C5 0.0153(10) 0.0217(12) 0.0210(12) -0.0031(9) -0.0008(10) -0.0005(10)
C6 0.0168(11) 0.0249(13) 0.0298(13) -0.0054(10) 0.0034(10) 0.0001(10)
C7 0.0145(11) 0.0253(13) 0.0243(12) -0.0045(10) -0.0016(9) 0.0033(10)
C8 0.0229(12) 0.0206(13) 0.0234(13) -0.0024(10) 0.0012(10) -0.0009(9)
C9 0.0175(11) 0.0199(12) 0.0201(12) -0.0010(10) 0.0000(9) -0.0003(10)
C10 0.0182(12) 0.0207(13) 0.0247(13) 0.0019(10) -0.0001(10) -0.0047(10)
C11 0.0166(12) 0.0254(13) 0.0216(12) 0.0031(10) 0.0012(10) -0.0037(10)
C12 0.0134(11) 0.0255(13) 0.0158(12) -0.0010(9) -0.0010(9) -0.0004(9)
C13 0.0161(11) 0.0314(14) 0.0193(12) -0.0026(10) 0.0018(10) 0.0020(10)
C14 0.0220(12) 0.0282(14) 0.0204(13) -0.0013(10) -0.0014(11) 0.0083(10)
C15 0.0229(12) 0.0214(12) 0.0199(12) -0.0019(10) -0.0016(10) 0.0043(10)
C16 0.0314(14) 0.0251(14) 0.0404(15) -0.0056(12) 0.0009(12) 0.0034(11)

loop_
_atom_type_symbol
_atom_type_description
_atom_type_scat_dispersion_real
_atom_type_scat_dispersion_imag
_atom_type_scat_source
C C 0.0181 0.0091 'International Tables Vol C Tables 4.2.6.8 and 6.1.1.4'
H H 0.0000 0.0000 'International Tables Vol C Tables 4.2.6.8 and 6.1.1.4'
O O 0.0492 0.0322 'International Tables Vol C Tables 4.2.6.8 and 6.1.1.4'

loop_
_geom_angle_atom_site_label_1
_geom_angle_atom_site_label_2
_geom_angle_atom_site_label_3
_geom_angle
O1 C1 C2 123.4(2)
O1 C1 C15 121.7(2)
C15 C1 C2 114.83(18)
C1 C2 C3 114.33(18)
C1 C2 C12 105.97(17)
C3 C2 C12 112.64(18)
C2 C3 C9 112.87(18)
C4 C3 C2 114.40(18)
C4 C3 C9 105.35(16)
O2 C4 C3 122.75(19)
O2 C4 C5 122.00(19)
C5 C4 C3 115.22(18)
C4 C5 C6 117.53(18)
C7 C5 C4 119.59(19)
C7 C5 C6 122.9(2)
C5 C7 C8 124.2(2)
C7 C8 C9 110.95(18)
C8 C9 C3 107.83(17)
C10 C9 C3 113.30(17)
C10 C9 C8 113.89(18)
C11 C10 C9 123.4(2)
C10 C11 C12 124.3(2)
C11 C12 C2 113.28(18)
C11 C12 C13 114.04(18)
C13 C12 C2 107.98(17)
C14 C13 C12 110.74(17)
C15 C14 C13 124.7(2)
C1 C15 C16 116.2(2)
C14 C15 C1 119.6(2)
C14 C15 C16 124.2(2)

loop_
_geom_bond_atom_site_label_1
_geom_bond_atom_site_label_2
_geom_bond_distance
O1 C1 1.220(3)
O2 C4 1.220(2)
C1 C2 1.519(3)
C1 C15 1.496(3)
C2 C3 1.527(3)
C2 C12 1.538(3)
C3 C4 1.519(3)
C3 C9 1.545(3)
C4 C5 1.490(3)
C5 C6 1.501(3)
C5 C7 1.337(3)
C7 C8 1.500(3)
C8 C9 1.528(3)
C9 C10 1.500(3)
C10 C11 1.320(3)
C11 C12 1.498(3)
C12 C13 1.535(3)
C13 C14 1.498(3)
C14 C15 1.333(3)
C15 C16 1.503(3)
